data_7015384
loop_
_publ_author_name
'Seidler-Egdal, Rune Kirk'
'Johansson, Frank B.'
'Veltz\'e, Sune'
'Skou, Eivind M.'
'Bond, Andrew D.'
'McKenzie, Christine J.'

_publ_section_title
;
 Tunability of the M(II)M(III)/M(II)(2) and M(III)(2)/M(II)M(III)
 (M=Mn, Co) couples in bis-\m-O,O'-carboxylato-\m-OR bridged complexes.
;
_journal_issue 13
_journal_name_full 'Dalton transactions (Cambridge, England : 2003)'
_journal_page_first 3336
_journal_page_last 3345
_journal_paper_doi 10.1039/c0dt01552k
_journal_volume 40
_journal_year 2011
_chemical_formula_moiety 'C40 H45 Co2 N6 O5 +, Cl O4 -, C2 H3 N'
_chemical_formula_sum 'C42 H48 Cl Co2 N7 O9'
_chemical_formula_weight 948.18
_space_group_IT_number 14
_symmetry_cell_setting monoclinic
_symmetry_space_group_name_Hall '-P 2yn'
_symmetry_space_group_name_H-M 'P 1 21/n 1'
_atom_sites_solution_hydrogens geom
_atom_sites_solution_primary direct
_atom_sites_solution_secondary difmap
_cell_angle_alpha 90.00
_cell_angle_beta 96.195(2)
_cell_angle_gamma 90.00
_cell_formula_units_Z 4
_cell_length_a 12.0489(5)
_cell_length_b 21.8143(10)
_cell_length_c 16.8981(8)
_cell_measurement_reflns_used 5679
_cell_measurement_temperature 180(2)
_cell_measurement_theta_max 22.60
_cell_measurement_theta_min 2.38
_cell_volume 4415.5(3)
_computing_cell_refinement 'SAINT v.7.06a (Bruker, 2003)'
_computing_data_collection 'APEX2 v.1.0-22 (Bruker-Nonius, 2004)'
_computing_data_reduction 'SAINT v.7.06a'
_computing_molecular_graphics 'SHELXTL v.6.10'
_computing_publication_material 'SHELXTL v.6.10'
_computing_structure_refinement 'SHELXTL v.6.10'
_computing_structure_solution 'SHELXTL v.6.10 (Sheldrick, 2000)'
_diffrn_ambient_temperature 180(2)
_diffrn_measured_fraction_theta_full 0.976
_diffrn_measured_fraction_theta_max 0.976
_diffrn_measurement_device_type 'Bruker-Nonius X8APEX-II CCD'
_diffrn_measurement_method 'thin-slice \w and \f scans'
_diffrn_radiation_monochromator graphite
_diffrn_radiation_source 'fine-focus sealed tube'
_diffrn_radiation_type MoK\a
_diffrn_radiation_wavelength 0.71073
_diffrn_reflns_av_R_equivalents 0.0682
_diffrn_reflns_av_sigmaI/netI 0.0508
_diffrn_reflns_limit_h_max 14
_diffrn_reflns_limit_h_min -14
_diffrn_reflns_limit_k_max 25
_diffrn_reflns_limit_k_min -26
_diffrn_reflns_limit_l_max 19
_diffrn_reflns_limit_l_min -20
_diffrn_reflns_number 70379
_diffrn_reflns_theta_full 25.83
_diffrn_reflns_theta_max 25.83
_diffrn_reflns_theta_min 3.53
_diffrn_standards_number 0
_exptl_absorpt_coefficient_mu 0.873
_exptl_absorpt_correction_T_max 0.958
_exptl_absorpt_correction_T_min 0.740
_exptl_absorpt_correction_type multi-scan
_exptl_absorpt_process_details 'SADABS (Sheldrick, 2003)'
_exptl_crystal_colour pink
_exptl_crystal_density_diffrn 1.426
_exptl_crystal_density_method 'not measured'
_exptl_crystal_description plate
_exptl_crystal_F_000 1968
_exptl_crystal_size_max 0.25
_exptl_crystal_size_mid 0.20
_exptl_crystal_size_min 0.05
_refine_diff_density_max 0.527
_refine_diff_density_min -0.349
_refine_diff_density_rms 0.063
_refine_ls_extinction_method none
_refine_ls_goodness_of_fit_ref 1.018
_refine_ls_hydrogen_treatment constr
_refine_ls_matrix_type full
_refine_ls_number_parameters 555
_refine_ls_number_reflns 8318
_refine_ls_number_restraints 0
_refine_ls_restrained_S_all 1.018
_refine_ls_R_factor_all 0.0714
_refine_ls_R_factor_gt 0.0379
_refine_ls_shift/su_max 0.001
_refine_ls_shift/su_mean 0.000
_refine_ls_structure_factor_coef Fsqd
_refine_ls_weighting_details 'calc w=1/[\s^2^(Fo^2^)+(0.0486P)^2^+1.7662P] where P=(Fo^2^+2Fc^2^)/3'
_refine_ls_weighting_scheme calc
_refine_ls_wR_factor_gt 0.0878
_refine_ls_wR_factor_ref 0.1001
_reflns_number_gt 5766
_reflns_number_total 8318
_reflns_threshold_expression I>2\s(I)
_cod_data_source_file c0dt01552k.txt
_cod_data_source_block 12_MeCN
_cod_original_sg_symbol_H-M 'P 21/n'
_cod_database_code 7015384

loop_
_symmetry_equiv_pos_as_xyz
'x, y, z'
'-x+1/2, y+1/2, -z+1/2'
'-x, -y, -z'
'x-1/2, -y-1/2, z-1/2'

loop_
_atom_site_label
_atom_site_type_symbol
_atom_site_fract_x
_atom_site_fract_y
_atom_site_fract_z
_atom_site_U_iso_or_equiv
_atom_site_adp_type
_atom_site_occupancy
_atom_site_symmetry_multiplicity
_atom_site_calc_flag
_atom_site_refinement_flags
_atom_site_disorder_assembly
_atom_site_disorder_group
Co1 Co 0.45203(3) 0.192116(16) 0.58168(2) 0.02521(11) Uani 1 1 d . . .
Co2 Co 0.54909(3) 0.262084(16) 0.75531(2) 0.02574(11) Uani 1 1 d . . .
O1 O 0.54454(14) 0.25951(8) 0.63630(10) 0.0258(4) Uani 1 1 d . . .
O2 O 0.31888(15) 0.19208(9) 0.64596(11) 0.0345(5) Uani 1 1 d . . .
O3 O 0.37372(16) 0.25772(10) 0.74394(12) 0.0429(5) Uani 1 1 d . . .
O4 O 0.53399(15) 0.12446(8) 0.65827(10) 0.0333(5) Uani 1 1 d . . .
O5 O 0.56867(16) 0.17113(8) 0.77627(10) 0.0348(5) Uani 1 1 d . . .
N1 N 0.56904(19) 0.18846(9) 0.49114(12) 0.0276(5) Uani 1 1 d . . .
N2 N 0.38380(19) 0.26134(10) 0.49939(13) 0.0309(5) Uani 1 1 d . . .
N3 N 0.39477(19) 0.11544(10) 0.51100(12) 0.0308(5) Uani 1 1 d . . .
N4 N 0.54817(17) 0.36225(10) 0.75326(12) 0.0283(5) Uani 1 1 d . . .
N5 N 0.72317(18) 0.28112(10) 0.75787(12) 0.0255(5) Uani 1 1 d . . .
N6 N 0.52689(19) 0.28477(11) 0.87445(13) 0.0320(5) Uani 1 1 d . . .
C1 C 0.5982(2) 0.30159(11) 0.59611(15) 0.0252(6) Uani 1 1 d . . .
C2 C 0.6668(2) 0.28345(12) 0.53896(15) 0.0268(6) Uani 1 1 d . . .
C3 C 0.7223(2) 0.32732(12) 0.49867(16) 0.0312(6) Uani 1 1 d . . .
H3A H 0.7695 0.3143 0.4604 0.037 Uiso 1 1 calc R . .
C4 C 0.7110(2) 0.38996(12) 0.51251(16) 0.0315(6) Uani 1 1 d . . .
C5 C 0.6405(2) 0.40659(12) 0.56911(16) 0.0307(6) Uani 1 1 d . . .
H5A H 0.6305 0.4490 0.5793 0.037 Uiso 1 1 calc R . .
C6 C 0.5845(2) 0.36449(11) 0.61118(15) 0.0264(6) Uani 1 1 d . . .
C7 C 0.7716(3) 0.43978(13) 0.46901(18) 0.0400(7) Uani 1 1 d . . .
C8 C 0.6849(3) 0.48018(15) 0.4215(2) 0.0518(9) Uani 1 1 d . . .
H8A H 0.7228 0.5128 0.3950 0.078 Uiso 1 1 calc R . .
H8B H 0.6356 0.4984 0.4576 0.078 Uiso 1 1 calc R . .
H8C H 0.6406 0.4553 0.3815 0.078 Uiso 1 1 calc R . .
C9 C 0.8487(3) 0.41230(16) 0.4126(2) 0.0626(10) Uani 1 1 d . . .
H9A H 0.8859 0.4454 0.3864 0.094 Uiso 1 1 calc R . .
H9B H 0.8048 0.3874 0.3723 0.094 Uiso 1 1 calc R . .
H9C H 0.9048 0.3865 0.4428 0.094 Uiso 1 1 calc R . .
C10 C 0.8421(3) 0.47880(15) 0.5304(2) 0.0530(9) Uani 1 1 d . . .
H10A H 0.8806 0.5107 0.5030 0.080 Uiso 1 1 calc R . .
H10B H 0.8974 0.4528 0.5611 0.080 Uiso 1 1 calc R . .
H10C H 0.7937 0.4979 0.5664 0.080 Uiso 1 1 calc R . .
C11 C 0.6783(2) 0.21607(12) 0.52175(16) 0.0298(6) Uani 1 1 d . . .
H11A H 0.7319 0.2105 0.4819 0.036 Uiso 1 1 calc R . .
H11B H 0.7083 0.1946 0.5711 0.036 Uiso 1 1 calc R . .
C12 C 0.5188(2) 0.22099(13) 0.41875(15) 0.0336(7) Uani 1 1 d . . .
H12A H 0.4747 0.1916 0.3835 0.040 Uiso 1 1 calc R . .
H12B H 0.5790 0.2375 0.3894 0.040 Uiso 1 1 calc R . .
C13 C 0.4446(2) 0.27262(12) 0.43924(15) 0.0302(6) Uani 1 1 d . . .
C14 C 0.4365(3) 0.32745(13) 0.39718(17) 0.0403(8) Uani 1 1 d . . .
H14A H 0.4821 0.3348 0.3557 0.048 Uiso 1 1 calc R . .
C15 C 0.3613(3) 0.37093(14) 0.4166(2) 0.0491(9) Uani 1 1 d . . .
H15A H 0.3540 0.4087 0.3884 0.059 Uiso 1 1 calc R . .
C16 C 0.2970(3) 0.35907(14) 0.4772(2) 0.0495(9) Uani 1 1 d . . .
H16A H 0.2437 0.3882 0.4908 0.059 Uiso 1 1 calc R . .
C17 C 0.3107(2) 0.30463(13) 0.51782(18) 0.0384(7) Uani 1 1 d . . .
H17A H 0.2671 0.2971 0.5604 0.046 Uiso 1 1 calc R . .
C18 C 0.5824(2) 0.12253(12) 0.47481(17) 0.0331(7) Uani 1 1 d . . .
H18A H 0.6317 0.1035 0.5187 0.040 Uiso 1 1 calc R . .
H18B H 0.6177 0.1173 0.4250 0.040 Uiso 1 1 calc R . .
C19 C 0.4697(3) 0.09130(12) 0.46696(16) 0.0337(7) Uani 1 1 d . . .
C20 C 0.4454(3) 0.04039(13) 0.41896(17) 0.0401(7) Uani 1 1 d . . .
H20A H 0.4998 0.0239 0.3882 0.048 Uiso 1 1 calc R . .
C21 C 0.3414(3) 0.01417(13) 0.41671(17) 0.0445(8) Uani 1 1 d . . .
H21A H 0.3231 -0.0207 0.3842 0.053 Uiso 1 1 calc R . .
C22 C 0.2639(3) 0.03869(14) 0.46191(17) 0.0426(8) Uani 1 1 d . . .
H22A H 0.1918 0.0209 0.4613 0.051 Uiso 1 1 calc R . .
C23 C 0.2932(2) 0.08993(13) 0.50838(16) 0.0357(7) Uani 1 1 d . . .
H23A H 0.2397 0.1074 0.5392 0.043 Uiso 1 1 calc R . .
C24 C 0.5089(2) 0.38415(12) 0.67186(15) 0.0307(6) Uani 1 1 d . . .
H24A H 0.5044 0.4295 0.6723 0.037 Uiso 1 1 calc R . .
H24B H 0.4329 0.3681 0.6562 0.037 Uiso 1 1 calc R . .
C25 C 0.6625(2) 0.38417(12) 0.77982(16) 0.0310(6) Uani 1 1 d . . .
H25A H 0.6714 0.3883 0.8385 0.037 Uiso 1 1 calc R . .
H25B H 0.6734 0.4252 0.7567 0.037 Uiso 1 1 calc R . .
C26 C 0.7499(2) 0.34111(12) 0.75533(15) 0.0280(6) Uani 1 1 d . . .
C27 C 0.8501(2) 0.36102(13) 0.73272(16) 0.0337(7) Uani 1 1 d . . .
H27A H 0.8667 0.4036 0.7313 0.040 Uiso 1 1 calc R . .
C28 C 0.9263(2) 0.31817(14) 0.71215(17) 0.0373(7) Uani 1 1 d . . .
H28A H 0.9964 0.3307 0.6969 0.045 Uiso 1 1 calc R . .
C29 C 0.8991(2) 0.25704(14) 0.71405(16) 0.0351(7) Uani 1 1 d . . .
H29A H 0.9500 0.2268 0.6997 0.042 Uiso 1 1 calc R . .
C30 C 0.7979(2) 0.24036(12) 0.73676(15) 0.0296(6) Uani 1 1 d . . .
H30A H 0.7797 0.1980 0.7376 0.036 Uiso 1 1 calc R . .
C31 C 0.4706(2) 0.38028(13) 0.81062(16) 0.0355(7) Uani 1 1 d . . .
H31A H 0.3927 0.3745 0.7865 0.043 Uiso 1 1 calc R . .
H31B H 0.4812 0.4242 0.8241 0.043 Uiso 1 1 calc R . .
C32 C 0.4908(2) 0.34224(13) 0.88513(16) 0.0342(7) Uani 1 1 d . . .
C33 C 0.4709(3) 0.36318(16) 0.95947(18) 0.0457(8) Uani 1 1 d . . .
H33A H 0.4468 0.4041 0.9663 0.055 Uiso 1 1 calc R . .
C34 C 0.4866(3) 0.32399(18) 1.0234(2) 0.0604(10) Uani 1 1 d . . .
H34A H 0.4733 0.3377 1.0749 0.072 Uiso 1 1 calc R . .
C35 C 0.5215(3) 0.26467(18) 1.01250(19) 0.0561(9) Uani 1 1 d . . .
H35A H 0.5316 0.2367 1.0558 0.067 Uiso 1 1 calc R . .
C36 C 0.5414(3) 0.24703(15) 0.93686(17) 0.0424(8) Uani 1 1 d . . .
H36A H 0.5664 0.2064 0.9289 0.051 Uiso 1 1 calc R . .
C37 C 0.3038(2) 0.22356(13) 0.70626(16) 0.0304(6) Uani 1 1 d . . .
C38 C 0.1911(3) 0.22078(18) 0.7353(2) 0.0568(10) Uani 1 1 d . . .
H38A H 0.1616 0.2624 0.7391 0.085 Uiso 1 1 calc R . .
H38B H 0.1972 0.2013 0.7878 0.085 Uiso 1 1 calc R . .
H38C H 0.1406 0.1968 0.6979 0.085 Uiso 1 1 calc R . .
C39 C 0.5634(2) 0.12485(12) 0.73168(16) 0.0270(6) Uani 1 1 d . . .
C40 C 0.5963(3) 0.06465(13) 0.77147(16) 0.0366(7) Uani 1 1 d . . .
H40A H 0.5485 0.0319 0.7471 0.055 Uiso 1 1 calc R . .
H40B H 0.5874 0.0673 0.8283 0.055 Uiso 1 1 calc R . .
H40C H 0.6745 0.0556 0.7648 0.055 Uiso 1 1 calc R . .
Cl1 Cl 0.92759(6) 0.06696(3) 0.69299(5) 0.0418(2) Uani 1 1 d . . .
O1A O 1.01145(19) 0.10976(10) 0.72257(15) 0.0604(7) Uani 1 1 d . . .
O1B O 0.8983(3) 0.02911(11) 0.75658(16) 0.0751(8) Uani 1 1 d . . .
O1C O 0.9682(2) 0.02973(11) 0.63241(14) 0.0619(7) Uani 1 1 d . . .
O1D O 0.83103(19) 0.09984(11) 0.65951(16) 0.0646(7) Uani 1 1 d . . .
N1S N 0.1485(4) 0.4296(2) 0.7560(4) 0.138(2) Uani 1 1 d . . .
C1S C 0.1890(4) 0.4740(3) 0.7761(3) 0.0786(13) Uani 1 1 d . . .
C2S C 0.2404(4) 0.5318(2) 0.7999(2) 0.0886(14) Uani 1 1 d . . .
H2S1 H 0.1825 0.5615 0.8102 0.133 Uiso 1 1 d R . .
H2S2 H 0.2917 0.5260 0.8484 0.133 Uiso 1 1 d R . .
H2S3 H 0.2819 0.5473 0.7573 0.133 Uiso 1 1 d R . .

loop_
_atom_site_aniso_label
_atom_site_aniso_U_11
_atom_site_aniso_U_22
_atom_site_aniso_U_33
_atom_site_aniso_U_23
_atom_site_aniso_U_13
_atom_site_aniso_U_12
Co1 0.0307(2) 0.01967(19) 0.02436(19) -0.00271(15) -0.00112(15) -0.00220(16)
Co2 0.0304(2) 0.0220(2) 0.02465(19) -0.00521(15) 0.00189(15) -0.00180(16)
O1 0.0315(10) 0.0215(9) 0.0241(9) -0.0024(8) 0.0014(8) -0.0032(8)
O2 0.0330(11) 0.0354(11) 0.0354(11) -0.0068(9) 0.0048(9) -0.0065(9)
O3 0.0330(12) 0.0481(13) 0.0484(12) -0.0192(10) 0.0084(10) -0.0063(10)
O4 0.0455(12) 0.0242(10) 0.0287(11) -0.0019(8) -0.0036(9) 0.0025(9)
O5 0.0530(13) 0.0230(10) 0.0281(10) -0.0030(8) 0.0024(9) -0.0037(9)
N1 0.0381(13) 0.0172(11) 0.0267(12) -0.0045(9) 0.0000(10) -0.0005(10)
N2 0.0342(13) 0.0242(12) 0.0320(13) -0.0018(10) -0.0070(11) -0.0016(11)
N3 0.0392(14) 0.0256(13) 0.0254(12) -0.0003(10) -0.0063(10) -0.0037(11)
N4 0.0291(12) 0.0252(12) 0.0302(12) -0.0065(10) 0.0012(10) 0.0011(10)
N5 0.0303(13) 0.0201(12) 0.0245(11) -0.0040(9) -0.0037(9) 0.0022(10)
N6 0.0360(14) 0.0314(13) 0.0285(13) -0.0060(10) 0.0029(10) -0.0024(11)
C1 0.0273(14) 0.0238(14) 0.0228(13) 0.0011(11) -0.0045(11) -0.0021(12)
C2 0.0281(15) 0.0217(14) 0.0297(14) -0.0029(11) -0.0010(12) -0.0008(12)
C3 0.0343(16) 0.0296(16) 0.0299(15) -0.0028(12) 0.0044(12) -0.0009(13)
C4 0.0344(16) 0.0263(15) 0.0331(15) 0.0021(12) 0.0003(13) -0.0035(12)
C5 0.0364(16) 0.0194(14) 0.0349(16) 0.0003(12) -0.0033(13) 0.0012(12)
C6 0.0285(15) 0.0204(14) 0.0285(14) -0.0030(11) -0.0047(11) 0.0020(11)
C7 0.0458(19) 0.0289(17) 0.0459(18) 0.0065(14) 0.0086(14) -0.0056(14)
C8 0.067(2) 0.040(2) 0.048(2) 0.0134(15) 0.0044(17) -0.0079(17)
C9 0.077(3) 0.040(2) 0.077(3) 0.0093(18) 0.038(2) -0.0099(19)
C10 0.050(2) 0.0381(19) 0.070(2) 0.0042(17) 0.0020(17) -0.0166(16)
C11 0.0348(16) 0.0257(14) 0.0290(14) -0.0008(12) 0.0039(12) -0.0003(12)
C12 0.0493(19) 0.0277(16) 0.0228(14) 0.0002(12) -0.0005(13) -0.0051(14)
C13 0.0407(17) 0.0239(15) 0.0237(14) -0.0024(11) -0.0077(13) -0.0038(13)
C14 0.054(2) 0.0307(17) 0.0325(16) 0.0030(13) -0.0103(14) -0.0056(15)
C15 0.062(2) 0.0269(17) 0.053(2) 0.0088(15) -0.0162(18) 0.0025(16)
C16 0.050(2) 0.0326(18) 0.063(2) 0.0019(16) -0.0104(18) 0.0114(15)
C17 0.0337(17) 0.0355(17) 0.0439(18) -0.0008(14) -0.0055(14) 0.0013(14)
C18 0.0466(18) 0.0194(14) 0.0335(15) -0.0065(12) 0.0054(13) 0.0017(13)
C19 0.0523(19) 0.0220(15) 0.0254(14) 0.0019(12) -0.0017(13) -0.0006(13)
C20 0.061(2) 0.0234(16) 0.0339(16) -0.0032(13) -0.0042(14) -0.0002(15)
C21 0.074(2) 0.0222(16) 0.0335(17) -0.0023(13) -0.0134(16) -0.0047(16)
C22 0.054(2) 0.0310(17) 0.0379(17) 0.0054(14) -0.0166(15) -0.0142(15)
C23 0.0417(18) 0.0272(16) 0.0354(16) 0.0036(12) -0.0081(13) -0.0062(13)
C24 0.0356(16) 0.0202(14) 0.0356(16) -0.0024(12) 0.0006(13) 0.0042(12)
C25 0.0356(16) 0.0212(14) 0.0349(15) -0.0083(12) -0.0018(12) -0.0023(12)
C26 0.0309(15) 0.0279(16) 0.0231(14) -0.0035(11) -0.0063(11) 0.0003(12)
C27 0.0322(16) 0.0321(16) 0.0353(16) -0.0007(13) -0.0033(13) -0.0084(13)
C28 0.0286(16) 0.044(2) 0.0386(17) 0.0025(14) 0.0016(13) -0.0039(14)
C29 0.0313(16) 0.0369(17) 0.0360(16) -0.0042(13) -0.0006(13) 0.0082(14)
C30 0.0351(17) 0.0240(14) 0.0280(14) -0.0007(12) -0.0044(12) 0.0030(13)
C31 0.0384(17) 0.0299(16) 0.0384(16) -0.0102(13) 0.0044(13) 0.0045(13)
C32 0.0310(16) 0.0372(18) 0.0349(16) -0.0100(13) 0.0058(13) -0.0015(13)
C33 0.049(2) 0.048(2) 0.0409(18) -0.0150(15) 0.0096(15) 0.0058(16)
C34 0.076(3) 0.076(3) 0.0310(18) -0.0140(18) 0.0162(17) 0.005(2)
C35 0.073(3) 0.065(2) 0.0313(17) 0.0014(16) 0.0090(16) 0.002(2)
C36 0.050(2) 0.0447(19) 0.0328(17) -0.0016(14) 0.0064(14) 0.0000(15)
C37 0.0273(15) 0.0275(15) 0.0361(16) 0.0017(13) 0.0015(13) 0.0017(13)
C38 0.039(2) 0.065(2) 0.070(2) -0.0185(19) 0.0179(17) -0.0111(17)
C39 0.0250(15) 0.0251(15) 0.0308(15) 0.0004(12) 0.0026(12) -0.0013(12)
C40 0.0498(19) 0.0273(16) 0.0317(15) 0.0013(12) -0.0005(13) 0.0023(14)
Cl1 0.0471(5) 0.0216(4) 0.0554(5) -0.0048(3) -0.0002(4) -0.0035(3)
O1A 0.0615(15) 0.0435(14) 0.0746(17) -0.0189(12) -0.0003(13) -0.0181(12)
O1B 0.113(2) 0.0362(14) 0.0777(18) 0.0143(13) 0.0164(16) -0.0089(14)
O1C 0.0678(16) 0.0476(15) 0.0684(16) -0.0247(12) -0.0024(13) 0.0074(12)
O1D 0.0526(15) 0.0425(14) 0.0955(19) 0.0039(13) -0.0064(13) 0.0097(12)
N1S 0.107(4) 0.096(4) 0.214(6) 0.026(4) 0.035(4) -0.025(3)
C1S 0.060(3) 0.094(4) 0.085(3) 0.021(3) 0.021(2) 0.002(3)
C2S 0.091(3) 0.120(4) 0.055(3) -0.013(3) 0.009(2) -0.004(3)

loop_
_atom_type_symbol
_atom_type_description
_atom_type_scat_dispersion_real
_atom_type_scat_dispersion_imag
_atom_type_scat_source
C C 0.0033 0.0016 'International Tables Vol C Tables 4.2.6.8 and 6.1.1.4'
H H 0.0000 0.0000 'International Tables Vol C Tables 4.2.6.8 and 6.1.1.4'
N N 0.0061 0.0033 'International Tables Vol C Tables 4.2.6.8 and 6.1.1.4'
O O 0.0106 0.0060 'International Tables Vol C Tables 4.2.6.8 and 6.1.1.4'
Cl Cl 0.1484 0.1585 'International Tables Vol C Tables 4.2.6.8 and 6.1.1.4'
Co Co 0.3494 0.9721 'International Tables Vol C Tables 4.2.6.8 and 6.1.1.4'

loop_
_geom_angle_atom_site_label_1
_geom_angle_atom_site_label_2
_geom_angle_atom_site_label_3
_geom_angle
_geom_angle_site_symmetry_1
_geom_angle_site_symmetry_3
_geom_angle_publ_flag
O1 Co1 O2 100.70(7) . . ?
O1 Co1 N3 164.62(8) . . ?
O2 Co1 N3 94.18(8) . . ?
O1 Co1 O4 91.71(7) . . ?
O2 Co1 O4 90.91(8) . . ?
N3 Co1 O4 84.12(7) . . ?
O1 Co1 N2 86.43(7) . . ?
O2 Co1 N2 94.41(9) . . ?
N3 Co1 N2 96.36(8) . . ?
O4 Co1 N2 174.60(8) . . ?
O1 Co1 N1 88.88(7) . . ?
O2 Co1 N1 167.92(8) . . ?
N3 Co1 N1 76.91(8) . . ?
O4 Co1 N1 96.19(8) . . ?
N2 Co1 N1 78.72(8) . . ?
O1 Co2 O5 97.93(7) . . ?
O1 Co2 O3 89.35(8) . . ?
O5 Co2 O3 93.93(8) . . ?
O1 Co2 N6 165.15(8) . . ?
O5 Co2 N6 94.99(8) . . ?
O3 Co2 N6 82.46(8) . . ?
O1 Co2 N5 86.92(7) . . ?
O5 Co2 N5 95.25(8) . . ?
O3 Co2 N5 170.48(8) . . ?
N6 Co2 N5 99.21(8) . . ?
O1 Co2 N4 90.72(7) . . ?
O5 Co2 N4 169.37(8) . . ?
O3 Co2 N4 92.32(8) . . ?
N6 Co2 N4 77.32(8) . . ?
N5 Co2 N4 78.99(8) . . ?
C1 O1 Co2 121.55(15) . . ?
C1 O1 Co1 122.65(15) . . ?
Co2 O1 Co1 115.78(8) . . ?
C37 O2 Co1 128.60(17) . . ?
C37 O3 Co2 133.66(19) . . ?
C39 O4 Co1 131.22(17) . . ?
C39 O5 Co2 133.20(17) . . ?
C18 N1 C12 110.8(2) . . ?
C18 N1 C11 110.4(2) . . ?
C12 N1 C11 111.1(2) . . ?
C18 N1 Co1 104.92(16) . . ?
C12 N1 Co1 108.78(16) . . ?
C11 N1 Co1 110.74(15) . . ?
C13 N2 C17 118.1(2) . . ?
C13 N2 Co1 114.65(18) . . ?
C17 N2 Co1 123.64(19) . . ?
C19 N3 C23 119.1(2) . . ?
C19 N3 Co1 115.12(18) . . ?
C23 N3 Co1 125.8(2) . . ?
C31 N4 C25 110.5(2) . . ?
C31 N4 C24 111.3(2) . . ?
C25 N4 C24 111.7(2) . . ?
C31 N4 Co2 105.04(16) . . ?
C25 N4 Co2 108.36(15) . . ?
C24 N4 Co2 109.70(15) . . ?
C30 N5 C26 117.7(2) . . ?
C30 N5 Co2 123.54(18) . . ?
C26 N5 Co2 115.16(17) . . ?
C36 N6 C32 119.1(2) . . ?
C36 N6 Co2 126.0(2) . . ?
C32 N6 Co2 114.89(18) . . ?
O1 C1 C2 120.5(2) . . ?
O1 C1 C6 120.0(2) . . ?
C2 C1 C6 119.4(2) . . ?
C3 C2 C1 119.8(2) . . ?
C3 C2 C11 121.3(2) . . ?
C1 C2 C11 118.9(2) . . ?
C2 C3 C4 122.2(3) . . ?
C2 C3 H3A 118.9 . . ?
C4 C3 H3A 118.9 . . ?
C5 C4 C3 116.6(3) . . ?
C5 C4 C7 119.9(2) . . ?
C3 C4 C7 123.5(3) . . ?
C6 C5 C4 123.2(2) . . ?
C6 C5 H5A 118.4 . . ?
C4 C5 H5A 118.4 . . ?
C5 C6 C1 118.8(2) . . ?
C5 C6 C24 121.7(2) . . ?
C1 C6 C24 119.5(2) . . ?
C9 C7 C8 109.1(3) . . ?
C9 C7 C10 108.2(3) . . ?
C8 C7 C10 109.5(3) . . ?
C9 C7 C4 111.9(2) . . ?
C8 C7 C4 109.0(2) . . ?
C10 C7 C4 109.1(2) . . ?
C7 C8 H8A 109.5 . . ?
C7 C8 H8B 109.5 . . ?
H8A C8 H8B 109.5 . . ?
C7 C8 H8C 109.5 . . ?
H8A C8 H8C 109.5 . . ?
H8B C8 H8C 109.5 . . ?
C7 C9 H9A 109.5 . . ?
C7 C9 H9B 109.5 . . ?
H9A C9 H9B 109.5 . . ?
C7 C9 H9C 109.5 . . ?
H9A C9 H9C 109.5 . . ?
H9B C9 H9C 109.5 . . ?
C7 C10 H10A 109.5 . . ?
C7 C10 H10B 109.5 . . ?
H10A C10 H10B 109.5 . . ?
C7 C10 H10C 109.5 . . ?
H10A C10 H10C 109.5 . . ?
H10B C10 H10C 109.5 . . ?
N1 C11 C2 111.4(2) . . ?
N1 C11 H11A 109.3 . . ?
C2 C11 H11A 109.3 . . ?
N1 C11 H11B 109.3 . . ?
C2 C11 H11B 109.3 . . ?
H11A C11 H11B 108.0 . . ?
N1 C12 C13 111.6(2) . . ?
N1 C12 H12A 109.3 . . ?
C13 C12 H12A 109.3 . . ?
N1 C12 H12B 109.3 . . ?
C13 C12 H12B 109.3 . . ?
H12A C12 H12B 108.0 . . ?
N2 C13 C14 122.2(3) . . ?
N2 C13 C12 115.2(2) . . ?
C14 C13 C12 122.6(3) . . ?
C15 C14 C13 118.9(3) . . ?
C15 C14 H14A 120.5 . . ?
C13 C14 H14A 120.5 . . ?
C16 C15 C14 119.1(3) . . ?
C16 C15 H15A 120.4 . . ?
C14 C15 H15A 120.4 . . ?
C17 C16 C15 119.3(3) . . ?
C17 C16 H16A 120.4 . . ?
C15 C16 H16A 120.4 . . ?
N2 C17 C16 122.3(3) . . ?
N2 C17 H17A 118.8 . . ?
C16 C17 H17A 118.8 . . ?
N1 C18 C19 109.9(2) . . ?
N1 C18 H18A 109.7 . . ?
C19 C18 H18A 109.7 . . ?
N1 C18 H18B 109.7 . . ?
C19 C18 H18B 109.7 . . ?
H18A C18 H18B 108.2 . . ?
N3 C19 C20 121.9(3) . . ?
N3 C19 C18 115.3(2) . . ?
C20 C19 C18 122.8(3) . . ?
C21 C20 C19 118.9(3) . . ?
C21 C20 H20A 120.5 . . ?
C19 C20 H20A 120.5 . . ?
C20 C21 C22 119.6(3) . . ?
C20 C21 H21A 120.2 . . ?
C22 C21 H21A 120.2 . . ?
C21 C22 C23 118.7(3) . . ?
C21 C22 H22A 120.7 . . ?
C23 C22 H22A 120.7 . . ?
N3 C23 C22 121.8(3) . . ?
N3 C23 H23A 119.1 . . ?
C22 C23 H23A 119.1 . . ?
N4 C24 C6 112.6(2) . . ?
N4 C24 H24A 109.1 . . ?
C6 C24 H24A 109.1 . . ?
N4 C24 H24B 109.1 . . ?
C6 C24 H24B 109.1 . . ?
H24A C24 H24B 107.8 . . ?
N4 C25 C26 111.8(2) . . ?
N4 C25 H25A 109.3 . . ?
C26 C25 H25A 109.3 . . ?
N4 C25 H25B 109.3 . . ?
C26 C25 H25B 109.3 . . ?
H25A C25 H25B 107.9 . . ?
N5 C26 C27 122.3(3) . . ?
N5 C26 C25 114.9(2) . . ?
C27 C26 C25 122.8(2) . . ?
C26 C27 C28 118.9(3) . . ?
C26 C27 H27A 120.5 . . ?
C28 C27 H27A 120.5 . . ?
C29 C28 C27 119.0(3) . . ?
C29 C28 H28A 120.5 . . ?
C27 C28 H28A 120.5 . . ?
C30 C29 C28 119.1(3) . . ?
C30 C29 H29A 120.4 . . ?
C28 C29 H29A 120.4 . . ?
N5 C30 C29 122.9(3) . . ?
N5 C30 H30A 118.5 . . ?
C29 C30 H30A 118.5 . . ?
N4 C31 C32 110.3(2) . . ?
N4 C31 H31A 109.6 . . ?
C32 C31 H31A 109.6 . . ?
N4 C31 H31B 109.6 . . ?
C32 C31 H31B 109.6 . . ?
H31A C31 H31B 108.1 . . ?
N6 C32 C33 121.3(3) . . ?
N6 C32 C31 115.3(2) . . ?
C33 C32 C31 123.4(3) . . ?
C34 C33 C32 119.1(3) . . ?
C34 C33 H33A 120.4 . . ?
C32 C33 H33A 120.4 . . ?
C33 C34 C35 119.7(3) . . ?
C33 C34 H34A 120.1 . . ?
C35 C34 H34A 120.1 . . ?
C34 C35 C36 118.1(3) . . ?
C34 C35 H35A 120.9 . . ?
C36 C35 H35A 120.9 . . ?
N6 C36 C35 122.6(3) . . ?
N6 C36 H36A 118.7 . . ?
C35 C36 H36A 118.7 . . ?
O3 C37 O2 126.3(3) . . ?
O3 C37 C38 116.4(3) . . ?
O2 C37 C38 117.3(3) . . ?
C37 C38 H38A 109.5 . . ?
C37 C38 H38B 109.5 . . ?
H38A C38 H38B 109.5 . . ?
C37 C38 H38C 109.5 . . ?
H38A C38 H38C 109.5 . . ?
H38B C38 H38C 109.5 . . ?
O4 C39 O5 126.1(2) . . ?
O4 C39 C40 117.9(2) . . ?
O5 C39 C40 116.0(2) . . ?
C39 C40 H40A 109.5 . . ?
C39 C40 H40B 109.5 . . ?
H40A C40 H40B 109.5 . . ?
C39 C40 H40C 109.5 . . ?
H40A C40 H40C 109.5 . . ?
H40B C40 H40C 109.5 . . ?
O1A Cl1 O1B 109.74(16) . . ?
O1A Cl1 O1D 109.01(15) . . ?
O1B Cl1 O1D 109.30(17) . . ?
O1A Cl1 O1C 109.73(15) . . ?
O1B Cl1 O1C 109.92(16) . . ?
O1D Cl1 O1C 109.13(15) . . ?
N1S C1S C2S 178.4(6) . . ?
C1S C2S H2S1 109.5 . . ?
C1S C2S H2S2 109.5 . . ?
H2S1 C2S H2S2 109.5 . . ?
C1S C2S H2S3 109.5 . . ?
H2S1 C2S H2S3 109.5 . . ?
H2S2 C2S H2S3 109.5 . . ?

loop_
_geom_bond_atom_site_label_1
_geom_bond_atom_site_label_2
_geom_bond_distance
_geom_bond_site_symmetry_2
_geom_bond_publ_flag
Co1 Co2 3.4008(5) . ?
Co1 O1 2.0084(17) . ?
Co1 O2 2.0322(19) . ?
Co1 N3 2.127(2) . ?
Co1 O4 2.1336(18) . ?
Co1 N2 2.155(2) . ?
Co1 N1 2.191(2) . ?
Co2 O1 2.0067(17) . ?
Co2 O5 2.0247(18) . ?
Co2 O3 2.103(2) . ?
Co2 N6 2.118(2) . ?
Co2 N5 2.134(2) . ?
Co2 N4 2.185(2) . ?
O1 C1 1.348(3) . ?
O2 C37 1.258(3) . ?
O3 C37 1.247(3) . ?
O4 C39 1.253(3) . ?
O5 C39 1.257(3) . ?
N1 C18 1.477(3) . ?
N1 C12 1.485(3) . ?
N1 C11 1.488(3) . ?
N2 C13 1.338(3) . ?
N2 C17 1.351(4) . ?
N3 C19 1.338(4) . ?
N3 C23 1.341(3) . ?
N4 C31 1.471(3) . ?
N4 C25 1.482(3) . ?
N4 C24 1.484(3) . ?
N5 C30 1.341(3) . ?
N5 C26 1.349(3) . ?
N6 C36 1.334(4) . ?
N6 C32 1.345(4) . ?
C1 C2 1.395(4) . ?
C1 C6 1.408(3) . ?
C2 C3 1.387(4) . ?
C2 C11 1.508(4) . ?
C3 C4 1.395(4) . ?
C3 H3A 0.950 . ?
C4 C5 1.394(4) . ?
C4 C7 1.540(4) . ?
C5 C6 1.381(4) . ?
C5 H5A 0.950 . ?
C6 C24 1.505(4) . ?
C7 C9 1.524(4) . ?
C7 C8 1.527(4) . ?
C7 C10 1.527(4) . ?
C8 H8A 0.980 . ?
C8 H8B 0.980 . ?
C8 H8C 0.980 . ?
C9 H9A 0.980 . ?
C9 H9B 0.980 . ?
C9 H9C 0.980 . ?
C10 H10A 0.980 . ?
C10 H10B 0.980 . ?
C10 H10C 0.980 . ?
C11 H11A 0.990 . ?
C11 H11B 0.990 . ?
C12 C13 1.502(4) . ?
C12 H12A 0.990 . ?
C12 H12B 0.990 . ?
C13 C14 1.389(4) . ?
C14 C15 1.375(4) . ?
C14 H14A 0.950 . ?
C15 C16 1.374(5) . ?
C15 H15A 0.950 . ?
C16 C17 1.373(4) . ?
C16 H16A 0.950 . ?
C17 H17A 0.950 . ?
C18 C19 1.513(4) . ?
C18 H18A 0.990 . ?
C18 H18B 0.990 . ?
C19 C20 1.388(4) . ?
C20 C21 1.374(4) . ?
C20 H20A 0.950 . ?
C21 C22 1.377(5) . ?
C21 H21A 0.950 . ?
C22 C23 1.389(4) . ?
C22 H22A 0.950 . ?
C23 H23A 0.950 . ?
C24 H24A 0.990 . ?
C24 H24B 0.990 . ?
C25 C26 1.502(4) . ?
C25 H25A 0.990 . ?
C25 H25B 0.990 . ?
C26 C27 1.376(4) . ?
C27 C28 1.380(4) . ?
C27 H27A 0.950 . ?
C28 C29 1.374(4) . ?
C28 H28A 0.950 . ?
C29 C30 1.366(4) . ?
C29 H29A 0.950 . ?
C30 H30A 0.950 . ?
C31 C32 1.506(4) . ?
C31 H31A 0.990 . ?
C31 H31B 0.990 . ?
C32 C33 1.382(4) . ?
C33 C34 1.375(5) . ?
C33 H33A 0.950 . ?
C34 C35 1.379(5) . ?
C34 H34A 0.950 . ?
C35 C36 1.380(4) . ?
C35 H35A 0.950 . ?
C36 H36A 0.950 . ?
C37 C38 1.494(4) . ?
C38 H38A 0.980 . ?
C38 H38B 0.980 . ?
C38 H38C 0.980 . ?
C39 C40 1.509(4) . ?
C40 H40A 0.980 . ?
C40 H40B 0.980 . ?
C40 H40C 0.980 . ?
Cl1 O1A 1.426(2) . ?
Cl1 O1B 1.430(3) . ?
Cl1 O1D 1.430(2) . ?
Cl1 O1C 1.434(2) . ?
N1S C1S 1.122(6) . ?
C1S C2S 1.442(7) . ?
C2S H2S1 0.980 . ?
C2S H2S2 0.980 . ?
C2S H2S3 0.980 . ?

loop_
_geom_torsion_atom_site_label_1
_geom_torsion_atom_site_label_2
_geom_torsion_atom_site_label_3
_geom_torsion_atom_site_label_4
_geom_torsion
_geom_torsion_site_symmetry_1
_geom_torsion_site_symmetry_2
_geom_torsion_site_symmetry_3
_geom_torsion_site_symmetry_4
_geom_torsion_publ_flag
O5 Co2 O1 C1 -138.31(18) . . . . ?
O3 Co2 O1 C1 127.81(18) . . . . ?
N6 Co2 O1 C1 71.5(4) . . . . ?
N5 Co2 O1 C1 -43.44(18) . . . . ?
N4 Co2 O1 C1 35.50(18) . . . . ?
O5 Co2 O1 Co1 43.36(10) . . . . ?
O3 Co2 O1 Co1 -50.52(10) . . . . ?
N6 Co2 O1 Co1 -106.8(3) . . . . ?
N5 Co2 O1 Co1 138.23(10) . . . . ?
N4 Co2 O1 Co1 -142.83(10) . . . . ?
O2 Co1 O1 C1 -138.39(18) . . . . ?
N3 Co1 O1 C1 56.5(4) . . . . ?
O4 Co1 O1 C1 130.36(18) . . . . ?
N2 Co1 O1 C1 -44.57(19) . . . . ?
N1 Co1 O1 C1 34.20(18) . . . . ?
O2 Co1 O1 Co2 39.92(10) . . . . ?
N3 Co1 O1 Co2 -125.2(3) . . . . ?
O4 Co1 O1 Co2 -51.33(10) . . . . ?
N2 Co1 O1 Co2 133.74(10) . . . . ?
N1 Co1 O1 Co2 -147.49(10) . . . . ?
O1 Co1 O2 C37 -3.8(2) . . . . ?
N3 Co1 O2 C37 172.3(2) . . . . ?
O4 Co1 O2 C37 88.1(2) . . . . ?
N2 Co1 O2 C37 -91.0(2) . . . . ?
N1 Co1 O2 C37 -145.8(3) . . . . ?
O1 Co2 O3 C37 50.0(3) . . . . ?
O5 Co2 O3 C37 -47.9(3) . . . . ?
N6 Co2 O3 C37 -142.4(3) . . . . ?
N4 Co2 O3 C37 140.7(3) . . . . ?
O1 Co1 O4 C39 41.5(2) . . . . ?
O2 Co1 O4 C39 -59.3(2) . . . . ?
N3 Co1 O4 C39 -153.4(2) . . . . ?
N1 Co1 O4 C39 130.5(2) . . . . ?
O1 Co2 O5 C39 -9.6(2) . . . . ?
O3 Co2 O5 C39 80.2(2) . . . . ?
N6 Co2 O5 C39 163.0(2) . . . . ?
N5 Co2 O5 C39 -97.3(2) . . . . ?
N4 Co2 O5 C39 -153.9(4) . . . . ?
O1 Co1 N1 C18 139.76(16) . . . . ?
O2 Co1 N1 C18 -77.5(4) . . . . ?
N3 Co1 N1 C18 -34.31(16) . . . . ?
O4 Co1 N1 C18 48.16(16) . . . . ?
N2 Co1 N1 C18 -133.66(17) . . . . ?
O1 Co1 N1 C12 -101.69(16) . . . . ?
O2 Co1 N1 C12 41.0(4) . . . . ?
N3 Co1 N1 C12 84.24(16) . . . . ?
O4 Co1 N1 C12 166.71(15) . . . . ?
N2 Co1 N1 C12 -15.10(16) . . . . ?
O1 Co1 N1 C11 20.63(16) . . . . ?
O2 Co1 N1 C11 163.4(3) . . . . ?
N3 Co1 N1 C11 -153.44(17) . . . . ?
O4 Co1 N1 C11 -70.97(16) . . . . ?
N2 Co1 N1 C11 107.22(17) . . . . ?
O1 Co1 N2 C13 84.84(18) . . . . ?
O2 Co1 N2 C13 -174.69(18) . . . . ?
N3 Co1 N2 C13 -79.98(18) . . . . ?
N1 Co1 N2 C13 -4.73(17) . . . . ?
O1 Co1 N2 C17 -73.2(2) . . . . ?
O2 Co1 N2 C17 27.2(2) . . . . ?
N3 Co1 N2 C17 122.0(2) . . . . ?
N1 Co1 N2 C17 -162.8(2) . . . . ?
O1 Co1 N3 C19 -3.2(4) . . . . ?
O2 Co1 N3 C19 -168.50(18) . . . . ?
O4 Co1 N3 C19 -78.01(18) . . . . ?
N2 Co1 N3 C19 96.58(19) . . . . ?
N1 Co1 N3 C19 19.76(18) . . . . ?
O1 Co1 N3 C23 175.9(2) . . . . ?
O2 Co1 N3 C23 10.5(2) . . . . ?
O4 Co1 N3 C23 101.0(2) . . . . ?
N2 Co1 N3 C23 -84.4(2) . . . . ?
N1 Co1 N3 C23 -161.2(2) . . . . ?
O1 Co2 N4 C31 137.68(16) . . . . ?
O5 Co2 N4 C31 -77.7(5) . . . . ?
O3 Co2 N4 C31 48.31(16) . . . . ?
N6 Co2 N4 C31 -33.43(16) . . . . ?
N5 Co2 N4 C31 -135.60(16) . . . . ?
O1 Co2 N4 C25 -104.18(16) . . . . ?
O5 Co2 N4 C25 40.4(5) . . . . ?
O3 Co2 N4 C25 166.44(16) . . . . ?
N6 Co2 N4 C25 84.70(17) . . . . ?
N5 Co2 N4 C25 -17.47(16) . . . . ?
O1 Co2 N4 C24 17.99(17) . . . . ?
O5 Co2 N4 C24 162.6(4) . . . . ?
O3 Co2 N4 C24 -71.39(17) . . . . ?
N6 Co2 N4 C24 -153.12(17) . . . . ?
N5 Co2 N4 C24 104.71(17) . . . . ?
O1 Co2 N5 C30 -68.2(2) . . . . ?
O5 Co2 N5 C30 29.5(2) . . . . ?
N6 Co2 N5 C30 125.4(2) . . . . ?
N4 Co2 N5 C30 -159.6(2) . . . . ?
O1 Co2 N5 C26 89.93(17) . . . . ?
O5 Co2 N5 C26 -172.38(17) . . . . ?
N6 Co2 N5 C26 -76.45(18) . . . . ?
N4 Co2 N5 C26 -1.40(17) . . . . ?
O1 Co2 N6 C36 159.0(3) . . . . ?
O5 Co2 N6 C36 8.6(2) . . . . ?
O3 Co2 N6 C36 102.0(2) . . . . ?
N5 Co2 N6 C36 -87.5(2) . . . . ?
N4 Co2 N6 C36 -163.9(2) . . . . ?
O1 Co2 N6 C32 -18.4(4) . . . . ?
O5 Co2 N6 C32 -168.75(19) . . . . ?
O3 Co2 N6 C32 -75.43(19) . . . . ?
N5 Co2 N6 C32 95.1(2) . . . . ?
N4 Co2 N6 C32 18.67(19) . . . . ?
Co2 O1 C1 C2 131.0(2) . . . . ?
Co1 O1 C1 C2 -50.7(3) . . . . ?
Co2 O1 C1 C6 -49.5(3) . . . . ?
Co1 O1 C1 C6 128.7(2) . . . . ?
O1 C1 C2 C3 -179.4(2) . . . . ?
C6 C1 C2 C3 1.1(4) . . . . ?
O1 C1 C2 C11 1.2(4) . . . . ?
C6 C1 C2 C11 -178.3(2) . . . . ?
C1 C2 C3 C4 -0.8(4) . . . . ?
C11 C2 C3 C4 178.6(2) . . . . ?
C2 C3 C4 C5 -0.1(4) . . . . ?
C2 C3 C4 C7 179.8(3) . . . . ?
C3 C4 C5 C6 0.8(4) . . . . ?
C7 C4 C5 C6 -179.2(2) . . . . ?
C4 C5 C6 C1 -0.4(4) . . . . ?
C4 C5 C6 C24 -179.9(2) . . . . ?
O1 C1 C6 C5 180.0(2) . . . . ?
C2 C1 C6 C5 -0.5(4) . . . . ?
O1 C1 C6 C24 -0.5(4) . . . . ?
C2 C1 C6 C24 179.0(2) . . . . ?
C5 C4 C7 C9 177.3(3) . . . . ?
C3 C4 C7 C9 -2.7(4) . . . . ?
C5 C4 C7 C8 -62.0(3) . . . . ?
C3 C4 C7 C8 118.1(3) . . . . ?
C5 C4 C7 C10 57.6(3) . . . . ?
C3 C4 C7 C10 -122.4(3) . . . . ?
C18 N1 C11 C2 -180.0(2) . . . . ?
C12 N1 C11 C2 56.8(3) . . . . ?
Co1 N1 C11 C2 -64.2(2) . . . . ?
C3 C2 C11 N1 -118.0(3) . . . . ?
C1 C2 C11 N1 61.4(3) . . . . ?
C18 N1 C12 C13 146.3(2) . . . . ?
C11 N1 C12 C13 -90.7(3) . . . . ?
Co1 N1 C12 C13 31.4(3) . . . . ?
C17 N2 C13 C14 1.6(4) . . . . ?
Co1 N2 C13 C14 -157.8(2) . . . . ?
C17 N2 C13 C12 -176.3(2) . . . . ?
Co1 N2 C13 C12 24.3(3) . . . . ?
N1 C12 C13 N2 -38.1(3) . . . . ?
N1 C12 C13 C14 144.0(2) . . . . ?
N2 C13 C14 C15 -1.8(4) . . . . ?
C12 C13 C14 C15 176.0(3) . . . . ?
C13 C14 C15 C16 0.4(4) . . . . ?
C14 C15 C16 C17 1.1(5) . . . . ?
C13 N2 C17 C16 0.0(4) . . . . ?
Co1 N2 C17 C16 157.4(2) . . . . ?
C15 C16 C17 N2 -1.4(5) . . . . ?
C12 N1 C18 C19 -72.8(3) . . . . ?
C11 N1 C18 C19 163.7(2) . . . . ?
Co1 N1 C18 C19 44.4(2) . . . . ?
C23 N3 C19 C20 -0.4(4) . . . . ?
Co1 N3 C19 C20 178.7(2) . . . . ?
C23 N3 C19 C18 -179.1(2) . . . . ?
Co1 N3 C19 C18 0.0(3) . . . . ?
N1 C18 C19 N3 -31.3(3) . . . . ?
N1 C18 C19 C20 150.0(2) . . . . ?
N3 C19 C20 C21 0.0(4) . . . . ?
C18 C19 C20 C21 178.6(3) . . . . ?
C19 C20 C21 C22 -0.1(4) . . . . ?
C20 C21 C22 C23 0.5(4) . . . . ?
C19 N3 C23 C22 0.8(4) . . . . ?
Co1 N3 C23 C22 -178.22(19) . . . . ?
C21 C22 C23 N3 -0.8(4) . . . . ?
C31 N4 C24 C6 -178.0(2) . . . . ?
C25 N4 C24 C6 58.0(3) . . . . ?
Co2 N4 C24 C6 -62.2(2) . . . . ?
C5 C6 C24 N4 -117.6(3) . . . . ?
C1 C6 C24 N4 62.9(3) . . . . ?
C31 N4 C25 C26 147.4(2) . . . . ?
C24 N4 C25 C26 -88.1(3) . . . . ?
Co2 N4 C25 C26 32.8(2) . . . . ?
C30 N5 C26 C27 -0.5(4) . . . . ?
Co2 N5 C26 C27 -160.0(2) . . . . ?
C30 N5 C26 C25 -179.9(2) . . . . ?
Co2 N5 C26 C25 20.6(3) . . . . ?
N4 C25 C26 N5 -36.5(3) . . . . ?
N4 C25 C26 C27 144.1(2) . . . . ?
N5 C26 C27 C28 -0.2(4) . . . . ?
C25 C26 C27 C28 179.1(2) . . . . ?
C26 C27 C28 C29 0.7(4) . . . . ?
C27 C28 C29 C30 -0.5(4) . . . . ?
C26 N5 C30 C29 0.8(4) . . . . ?
Co2 N5 C30 C29 158.4(2) . . . . ?
C28 C29 C30 N5 -0.3(4) . . . . ?
C25 N4 C31 C32 -72.9(3) . . . . ?
C24 N4 C31 C32 162.4(2) . . . . ?
Co2 N4 C31 C32 43.8(2) . . . . ?
C36 N6 C32 C33 1.4(4) . . . . ?
Co2 N6 C32 C33 179.0(2) . . . . ?
C36 N6 C32 C31 -176.6(3) . . . . ?
Co2 N6 C32 C31 1.0(3) . . . . ?
N4 C31 C32 N6 -31.5(3) . . . . ?
N4 C31 C32 C33 150.5(3) . . . . ?
N6 C32 C33 C34 -1.2(5) . . . . ?
C31 C32 C33 C34 176.7(3) . . . . ?
C32 C33 C34 C35 -0.1(5) . . . . ?
C33 C34 C35 C36 1.0(6) . . . . ?
C32 N6 C36 C35 -0.4(5) . . . . ?
Co2 N6 C36 C35 -177.7(2) . . . . ?
C34 C35 C36 N6 -0.8(5) . . . . ?
Co2 O3 C37 O2 -22.0(5) . . . . ?
Co2 O3 C37 C38 158.9(2) . . . . ?
Co1 O2 C37 O3 -7.4(4) . . . . ?
Co1 O2 C37 C38 171.7(2) . . . . ?
Co1 O4 C39 O5 -13.8(4) . . . . ?
Co1 O4 C39 C40 166.43(18) . . . . ?
Co2 O5 C39 O4 -6.3(4) . . . . ?
Co2 O5 C39 C40 173.51(18) . . . . ?
